data_4076134
loop_
_publ_author_name
'Bunn, Natalie R.'
'Aldridge, Simon'
'Kays, Deborah L.'
'Coombs, Natalie D.'
'Day, Joanna K.'
'Ooi, Li-ling'
'Coles, Simon J.'
'Hursthouse, Michael B.'

_publ_section_title
;
 Toward Cationic Gallane- and Indanediyl Complexes:&#x00A0; Synthetic
 Approaches to Three-Coordinate Halogallyl and -indyl Precursors
;
_journal_issue 24
_journal_name_full Organometallics
_journal_page_first 5879
_journal_paper_doi 10.1021/om050630f
_journal_volume 24
_journal_year 2005
_chemical_formula_moiety 'C15 H10 Br2 Fe2 Ga I O5'
_chemical_formula_sum 'C15 H10 Br2 Fe2 Ga I O5'
_chemical_formula_weight 738.37
_chemical_name_common sa0410
_chemical_name_systematic
;
 ?
;
_space_group_IT_number 19
_symmetry_cell_setting orthorhombic
_symmetry_space_group_name_Hall 'P 2ac 2ab'
_symmetry_space_group_name_H-M 'P 21 21 21'
_atom_sites_solution_hydrogens geom
_atom_sites_solution_primary direct
_atom_sites_solution_secondary difmap
_audit_creation_method SHELXL-97
_cell_angle_alpha 90.00
_cell_angle_beta 90.00
_cell_angle_gamma 90.00
_cell_formula_units_Z 8
_cell_length_a 11.8350(2)
_cell_length_b 12.2080(2)
_cell_length_c 29.2060(6)
_cell_measurement_reflns_used 81811
_cell_measurement_temperature 150(2)
_cell_measurement_theta_max 27.485
_cell_measurement_theta_min 2.91
_cell_volume 4219.73(13)
_computing_cell_refinement 'HKL Scalepack (Otwinowski & Minor 1997)'
_computing_data_collection 'Collect (Nonius BV, 1997-2000)'
_computing_data_reduction 'HKL Denzo and Scalepack (Otwinowski & Minor 1997)'
_computing_molecular_graphics 'Ortep-3 for Windows (Farrugia, 1997)'
_computing_publication_material 'WinGX publication routines (Farrugia, 1999)'
_computing_structure_refinement 'SHELXL-97 (Sheldrick, 1997)'
_computing_structure_solution 'Dirdif-99 (Beurskens, 1999)'
_diffrn_ambient_temperature 150(2)
_diffrn_measured_fraction_theta_full 0.985
_diffrn_measured_fraction_theta_max 0.985
_diffrn_measurement_device_type KappaCCD
_diffrn_measurement_method CCD
_diffrn_radiation_monochromator graphite
_diffrn_radiation_source 'fine-focus sealed tube'
_diffrn_radiation_type MoK\a
_diffrn_radiation_wavelength 0.71073
_diffrn_reflns_av_R_equivalents 0.0900
_diffrn_reflns_av_sigmaI/netI 0.1040
_diffrn_reflns_limit_h_max 15
_diffrn_reflns_limit_h_min -15
_diffrn_reflns_limit_k_max 15
_diffrn_reflns_limit_k_min -13
_diffrn_reflns_limit_l_max 37
_diffrn_reflns_limit_l_min -37
_diffrn_reflns_number 33153
_diffrn_reflns_theta_full 27.45
_diffrn_reflns_theta_max 27.45
_diffrn_reflns_theta_min 3.18
_exptl_absorpt_coefficient_mu 7.896
_exptl_absorpt_correction_T_max 0.6936
_exptl_absorpt_correction_T_min 0.5056
_exptl_absorpt_correction_type multi-scan
_exptl_absorpt_process_details 'Sortav (Blessing, 1995)'
_exptl_crystal_colour colourless
_exptl_crystal_density_diffrn 2.324
_exptl_crystal_density_method 'not measured'
_exptl_crystal_description plate
_exptl_crystal_F_000 2768
_exptl_crystal_size_max 0.10
_exptl_crystal_size_mid 0.10
_exptl_crystal_size_min 0.05
_refine_diff_density_max 1.989
_refine_diff_density_min -1.661
_refine_diff_density_rms 0.224
_refine_ls_abs_structure_details 'Flack H D (1983), Acta Cryst. A39, 876-881'
_refine_ls_abs_structure_Flack 0.47(2)
_refine_ls_extinction_method none
_refine_ls_goodness_of_fit_ref 1.017
_refine_ls_hydrogen_treatment constr
_refine_ls_matrix_type full
_refine_ls_number_parameters 470
_refine_ls_number_reflns 9220
_refine_ls_number_restraints 0
_refine_ls_restrained_S_all 1.017
_refine_ls_R_factor_all 0.1203
_refine_ls_R_factor_gt 0.0636
_refine_ls_shift/su_max 0.000
_refine_ls_shift/su_mean 0.000
_refine_ls_structure_factor_coef Fsqd
_refine_ls_weighting_details 'calc w=1/[\s^2^(Fo^2^)+(0.0865P)^2^+28.7835P] where P=(Fo^2^+2Fc^2^)/3'
_refine_ls_weighting_scheme calc
_refine_ls_wR_factor_gt 0.1528
_refine_ls_wR_factor_ref 0.1781
_reflns_number_gt 6131
_reflns_number_total 9220
_reflns_threshold_expression >2sigma(I)
_cod_data_source_file om050630fsi20050726_073451.cif
_cod_data_source_block sa0410
_cod_original_sg_symbol_H-M 'P 212121'
_cod_database_code 4076134

loop_
_symmetry_equiv_pos_as_xyz
'x, y, z'
'-x+1/2, -y, z+1/2'
'x+1/2, -y+1/2, -z'
'-x, y+1/2, -z+1/2'

loop_
_atom_site_label
_atom_site_type_symbol
_atom_site_fract_x
_atom_site_fract_y
_atom_site_fract_z
_atom_site_U_iso_or_equiv
_atom_site_adp_type
_atom_site_occupancy
_atom_site_symmetry_multiplicity
_atom_site_calc_flag
_atom_site_refinement_flags
C1 C 0.4611(15) 0.3606(14) -0.0009(6) 0.053(4) Uani 1 1 d .
H1 H 0.4048 0.4151 0.0033 0.064 Uiso 1 1 calc R
C2 C 0.5550(15) 0.3691(15) -0.0290(5) 0.054(5) Uani 1 1 d .
H2 H 0.5727 0.4296 -0.0482 0.064 Uiso 1 1 calc R
C3 C 0.6190(16) 0.2742(19) -0.0244(7) 0.073(6) Uani 1 1 d .
H3 H 0.6895 0.2586 -0.0385 0.087 Uiso 1 1 calc R
C4 C 0.5552(15) 0.2031(14) 0.0069(6) 0.053(5) Uani 1 1 d .
H4 H 0.5753 0.1310 0.0161 0.064 Uiso 1 1 calc R
C5 C 0.4637(16) 0.2588(18) 0.0201(5) 0.065(6) Uani 1 1 d .
H5 H 0.4083 0.2324 0.0409 0.078 Uiso 1 1 calc R
C7 C 0.3959(13) 0.3046(13) -0.0947(5) 0.040(4) Uani 1 1 d .
C8 C 0.3627(13) 0.1234(12) -0.0486(5) 0.040(4) Uani 1 1 d .
C9 C 0.5154(13) -0.1860(15) -0.0179(5) 0.049(4) Uani 1 1 d .
H9 H 0.4993 -0.1142 -0.0286 0.059 Uiso 1 1 calc R
C10 C 0.6170(14) -0.2526(14) -0.0287(5) 0.046(4) Uani 1 1 d .
H10 H 0.6768 -0.2302 -0.0483 0.055 Uiso 1 1 calc R
C11 C 0.6120(14) -0.3480(14) -0.0070(5) 0.048(4) Uani 1 1 d .
H11 H 0.6674 -0.4042 -0.0083 0.057 Uiso 1 1 calc R
C12 C 0.5052(17) -0.3522(15) 0.0196(6) 0.062(5) Uani 1 1 d .
H12 H 0.4797 -0.4107 0.0384 0.075 Uiso 1 1 calc R
C13 C 0.4478(12) -0.2498(15) 0.0113(5) 0.049(4) Uani 1 1 d .
H13 H 0.3765 -0.2291 0.0235 0.059 Uiso 1 1 calc R
C14 C 0.6934(13) -0.1041(16) 0.0436(5) 0.049(4) Uani 1 1 d .
C15 C 0.6808(12) -0.2938(13) 0.0860(5) 0.039(3) Uani 1 1 d .
C16 C 0.9418(13) -0.1217(16) 0.1263(5) 0.053(5) Uani 1 1 d .
H16 H 0.8699 -0.0928 0.1183 0.064 Uiso 1 1 calc R
C17 C 0.9759(13) -0.2360(14) 0.1263(5) 0.048(4) Uani 1 1 d .
H17 H 0.9288 -0.2954 0.1175 0.058 Uiso 1 1 calc R
C18 C 1.0892(12) -0.2466(13) 0.1412(5) 0.039(4) Uani 1 1 d .
H18 H 1.1313 -0.3122 0.1449 0.047 Uiso 1 1 calc R
C19 C 1.1266(12) -0.1360(15) 0.1495(5) 0.047(4) Uani 1 1 d .
H19 H 1.2002 -0.1160 0.1594 0.056 Uiso 1 1 calc R
C20 C 1.0382(14) -0.0623(13) 0.1408(5) 0.047(4) Uani 1 1 d .
H20 H 1.0424 0.0150 0.1442 0.057 Uiso 1 1 calc R
C21 C 1.0849(14) -0.2132(12) 0.2376(5) 0.039(4) Uani 1 1 d .
C22 C 0.8746(14) -0.2579(15) 0.2089(5) 0.049(4) Uani 1 1 d .
C23 C 0.9304(15) -0.0471(16) 0.2211(5) 0.051(4) Uani 1 1 d .
C24 C 0.638(2) -0.608(3) 0.1508(8) 0.089(9) Uani 1 1 d .
H24 H 0.7003 -0.5646 0.1605 0.106 Uiso 1 1 calc R
C25 C 0.634(2) -0.711(3) 0.1541(7) 0.102(11) Uani 1 1 d .
H25 H 0.6923 -0.7587 0.1635 0.122 Uiso 1 1 calc R
C26 C 0.524(3) -0.739(2) 0.1413(7) 0.095(9) Uani 1 1 d .
H26 H 0.4921 -0.8105 0.1401 0.114 Uiso 1 1 calc R
C27 C 0.474(2) -0.642(3) 0.1306(6) 0.111(13) Uani 1 1 d .
H27 H 0.3968 -0.6293 0.1229 0.133 Uiso 1 1 calc R
C28 C 0.552(3) -0.5723(17) 0.1335(8) 0.081(8) Uani 1 1 d .
H28 H 0.5453 -0.4989 0.1230 0.098 Uiso 1 1 calc R
C29 C 0.6089(15) -0.5858(12) 0.2405(5) 0.041(4) Uani 1 1 d .
C30 C 0.4724(14) -0.7559(15) 0.2322(6) 0.050(4) Uani 1 1 d .
C31 C 0.3989(14) -0.5552(15) 0.2105(5) 0.048(4) Uani 1 1 d .
O1 O 0.3525(11) 0.3511(10) -0.1250(4) 0.062(3) Uani 1 1 d .
O2 O 0.3003(11) 0.0550(10) -0.0487(4) 0.067(4) Uani 1 1 d .
O3 O 0.7516(10) -0.0287(9) 0.0450(4) 0.051(3) Uani 1 1 d .
O4 O 0.7244(10) -0.3407(9) 0.1145(4) 0.052(3) Uani 1 1 d .
O5 O 1.1474(10) -0.2428(9) 0.2640(4) 0.057(3) Uani 1 1 d .
O6 O 0.8044(12) -0.3230(13) 0.2172(4) 0.081(5) Uani 1 1 d .
O7 O 0.8971(12) 0.0260(10) 0.2391(4) 0.067(4) Uani 1 1 d .
O8 O 0.6755(10) -0.5529(9) 0.2672(4) 0.054(3) Uani 1 1 d .
O9 O 0.4419(11) -0.8304(10) 0.2514(4) 0.063(3) Uani 1 1 d .
O10 O 0.3249(10) -0.5009(11) 0.2171(4) 0.064(3) Uani 1 1 d .
Fe1 Fe 0.45902(17) 0.23687(17) -0.05072(7) 0.0342(5) Uani 1 1 d .
Fe2 Fe 0.60785(17) -0.22294(17) 0.04205(7) 0.0347(5) Uani 1 1 d .
Fe3 Fe 0.98919(17) -0.17079(17) 0.19217(7) 0.0350(5) Uani 1 1 d .
Fe4 Fe 0.51943(16) -0.64141(17) 0.19691(7) 0.0353(5) Uani 1 1 d .
Ga1 Ga 0.55935(13) 0.14393(13) -0.10839(5) 0.0342(4) Uani 1 1 d .
Ga2 Ga 0.50576(13) -0.14661(13) 0.10344(5) 0.0327(4) Uani 1 1 d .
I1 I 0.66712(10) 0.27025(10) -0.16458(4) 0.0598(3) Uani 1 1 d .
I2 I 0.35999(9) -0.00009(9) 0.08369(4) 0.0571(3) Uani 1 1 d .
Br1 Br 0.45012(13) 0.02968(13) -0.16110(5) 0.0440(4) Uani 1 1 d .
Br2 Br 0.70929(11) 0.01484(11) -0.08246(5) 0.0352(3) Uani 1 1 d .
Br3 Br 0.39627(12) -0.28338(12) 0.14586(5) 0.0411(4) Uani 1 1 d .
Br4 Br 0.62180(11) -0.05794(11) 0.16631(4) 0.0296(3) Uani 1 1 d .

loop_
_atom_site_aniso_label
_atom_site_aniso_U_11
_atom_site_aniso_U_22
_atom_site_aniso_U_33
_atom_site_aniso_U_23
_atom_site_aniso_U_13
_atom_site_aniso_U_12
C1 0.060(11) 0.039(9) 0.061(11) -0.006(9) -0.008(9) 0.020(9)
C2 0.065(11) 0.049(11) 0.047(9) -0.004(8) -0.010(9) -0.042(10)
C3 0.043(10) 0.097(16) 0.077(13) -0.059(13) -0.013(10) -0.002(12)
C4 0.050(10) 0.038(9) 0.070(11) -0.019(9) -0.029(10) 0.018(8)
C5 0.061(12) 0.100(16) 0.035(9) -0.004(10) 0.020(9) -0.023(12)
C7 0.034(8) 0.043(9) 0.043(9) -0.002(7) 0.002(7) -0.002(7)
C8 0.046(9) 0.033(8) 0.042(8) -0.007(7) -0.003(7) -0.002(8)
C9 0.046(9) 0.069(12) 0.032(8) -0.018(8) -0.016(7) 0.015(9)
C10 0.041(9) 0.063(11) 0.034(8) -0.023(8) -0.002(7) -0.002(8)
C11 0.052(9) 0.042(9) 0.050(9) -0.015(8) -0.004(8) 0.001(9)
C12 0.077(13) 0.050(11) 0.059(11) -0.015(9) -0.028(10) -0.030(11)
C13 0.025(7) 0.070(12) 0.053(9) -0.030(9) 0.002(7) -0.021(8)
C14 0.034(8) 0.077(12) 0.036(8) 0.013(8) 0.002(7) -0.016(9)
C15 0.026(7) 0.041(9) 0.051(9) -0.008(8) -0.005(7) 0.004(7)
C16 0.027(7) 0.086(14) 0.046(9) 0.027(9) 0.009(7) 0.010(9)
C17 0.041(9) 0.054(11) 0.050(9) 0.001(8) 0.010(7) -0.021(8)
C18 0.031(7) 0.043(9) 0.042(8) -0.014(7) 0.012(7) 0.000(7)
C19 0.022(7) 0.074(12) 0.043(9) 0.014(8) 0.011(6) -0.004(8)
C20 0.064(11) 0.030(8) 0.048(9) 0.006(7) 0.006(9) -0.004(8)
C21 0.050(9) 0.021(7) 0.045(9) -0.006(7) 0.012(8) -0.001(7)
C22 0.039(9) 0.070(12) 0.037(8) -0.006(8) -0.002(7) -0.021(9)
C23 0.053(10) 0.060(12) 0.040(9) 0.004(9) 0.000(8) 0.001(9)
C24 0.065(15) 0.16(3) 0.043(12) -0.011(16) -0.002(11) -0.042(19)
C25 0.073(17) 0.19(3) 0.041(12) 0.016(17) 0.000(11) 0.09(2)
C26 0.16(3) 0.064(15) 0.062(13) -0.030(12) 0.050(17) -0.026(17)
C27 0.067(14) 0.24(4) 0.025(9) -0.021(16) -0.011(10) 0.09(2)
C28 0.15(3) 0.044(11) 0.050(13) 0.003(10) 0.037(17) -0.026(16)
C29 0.056(10) 0.030(8) 0.038(8) 0.009(6) 0.005(8) -0.001(8)
C30 0.048(10) 0.055(11) 0.047(9) 0.007(8) -0.027(8) -0.013(9)
C31 0.037(9) 0.061(11) 0.047(9) 0.008(8) 0.001(7) 0.008(9)
O1 0.074(8) 0.046(7) 0.066(8) -0.004(6) -0.009(7) 0.002(7)
O2 0.087(9) 0.060(8) 0.054(7) -0.012(6) 0.018(7) -0.054(8)
O3 0.064(7) 0.044(7) 0.045(6) 0.005(5) -0.004(6) -0.028(6)
O4 0.052(7) 0.042(6) 0.061(7) 0.000(6) -0.015(6) 0.009(6)
O5 0.061(8) 0.046(7) 0.065(7) 0.001(6) -0.017(7) 0.029(6)
O6 0.075(9) 0.121(13) 0.049(7) -0.024(8) 0.023(7) -0.026(9)
O7 0.091(10) 0.052(8) 0.057(7) -0.013(6) 0.008(7) 0.034(7)
O8 0.060(7) 0.051(7) 0.053(6) -0.009(6) -0.017(6) -0.005(6)
O9 0.080(9) 0.043(7) 0.066(8) 0.017(6) 0.007(7) -0.019(7)
O10 0.041(6) 0.077(9) 0.075(8) -0.001(7) 0.021(6) 0.016(7)
Fe1 0.0300(10) 0.0330(11) 0.0396(11) -0.0070(9) -0.0014(9) -0.0012(9)
Fe2 0.0283(10) 0.0359(11) 0.0399(11) -0.0080(9) -0.0041(9) -0.0009(9)
Fe3 0.0291(10) 0.0384(12) 0.0374(11) -0.0036(9) 0.0018(9) 0.0016(9)
Fe4 0.0284(10) 0.0350(11) 0.0427(11) 0.0004(10) 0.0004(9) 0.0003(9)
Ga1 0.0351(8) 0.0310(8) 0.0365(8) -0.0021(7) 0.0033(7) -0.0009(7)
Ga2 0.0288(7) 0.0318(8) 0.0373(8) -0.0035(7) 0.0013(7) -0.0015(7)
I1 0.0583(7) 0.0560(7) 0.0652(7) 0.0063(6) 0.0125(6) -0.0040(6)
I2 0.0515(6) 0.0513(7) 0.0686(7) 0.0079(6) 0.0030(6) 0.0063(6)
Br1 0.0477(8) 0.0430(9) 0.0412(8) -0.0040(7) -0.0007(7) -0.0072(7)
Br2 0.0336(7) 0.0318(7) 0.0401(7) 0.0021(6) 0.0022(6) 0.0065(6)
Br3 0.0301(7) 0.0326(8) 0.0607(9) 0.0058(7) 0.0068(7) -0.0022(6)
Br4 0.0290(6) 0.0364(7) 0.0235(6) -0.0080(6) -0.0001(5) -0.0037(6)

loop_
_atom_type_symbol
_atom_type_description
_atom_type_scat_dispersion_real
_atom_type_scat_dispersion_imag
_atom_type_scat_source
C C 0.0033 0.0016 'International Tables Vol C Tables 4.2.6.8 and 6.1.1.4'
H H 0.0000 0.0000 'International Tables Vol C Tables 4.2.6.8 and 6.1.1.4'
O O 0.0106 0.0060 'International Tables Vol C Tables 4.2.6.8 and 6.1.1.4'
Fe Fe 0.3463 0.8444 'International Tables Vol C Tables 4.2.6.8 and 6.1.1.4'
Ga Ga 0.2307 1.6083 'International Tables Vol C Tables 4.2.6.8 and 6.1.1.4'
I I -0.4742 1.8119 'International Tables Vol C Tables 4.2.6.8 and 6.1.1.4'
Br Br -0.2901 2.4595 'International Tables Vol C Tables 4.2.6.8 and 6.1.1.4'

loop_
_geom_angle_atom_site_label_1
_geom_angle_atom_site_label_2
_geom_angle_atom_site_label_3
_geom_angle
C2 C1 C5 108.2(16)
C2 C1 Fe1 69.7(9)
C5 C1 Fe1 70.2(10)
C2 C1 H1 125.9
C5 C1 H1 125.9
Fe1 C1 H1 125.8
C1 C2 C3 108.4(17)
C1 C2 Fe1 71.5(9)
C3 C2 Fe1 71.3(10)
C1 C2 H2 125.8
C3 C2 H2 125.8
Fe1 C2 H2 123.0
C2 C3 C4 105.8(16)
C2 C3 Fe1 69.7(10)
C4 C3 Fe1 68.6(10)
C2 C3 H3 127.1
C4 C3 H3 127.1
Fe1 C3 H3 126.2
C5 C4 C3 107.2(16)
C5 C4 Fe1 71.8(10)
C3 C4 Fe1 70.1(10)
C5 C4 H4 126.4
C3 C4 H4 126.4
Fe1 C4 H4 123.3
C4 C5 C1 110.3(16)
C4 C5 Fe1 70.8(10)
C1 C5 Fe1 71.1(10)
C4 C5 H5 124.9
C1 C5 H5 124.9
Fe1 C5 H5 124.9
O1 C7 Fe1 179.9(17)
O2 C8 Fe1 177.1(15)
C13 C9 C10 106.6(16)
C13 C9 Fe2 70.9(9)
C10 C9 Fe2 68.9(8)
C13 C9 H9 126.7
C10 C9 H9 126.7
Fe2 C9 H9 125.1
C11 C10 C9 110.0(15)
C11 C10 Fe2 71.3(9)
C9 C10 Fe2 69.8(8)
C11 C10 H10 125.0
C9 C10 H10 125.0
Fe2 C10 H10 125.5
C10 C11 C12 108.6(16)
C10 C11 Fe2 71.8(9)
C12 C11 Fe2 69.3(8)
C10 C11 H11 125.7
C12 C11 H11 125.7
Fe2 C11 H11 124.7
C13 C12 C11 106.4(16)
C13 C12 Fe2 70.9(9)
C11 C12 Fe2 69.2(9)
C13 C12 H12 126.8
C11 C12 H12 126.8
Fe2 C12 H12 124.7
C9 C13 C12 108.4(15)
C9 C13 Fe2 70.3(8)
C12 C13 Fe2 69.0(9)
C9 C13 H13 125.8
C12 C13 H13 125.8
Fe2 C13 H13 126.4
O3 C14 Fe2 178.1(16)
O4 C15 Fe2 177.9(14)
C20 C16 C17 105.5(13)
C20 C16 Fe3 69.8(9)
C17 C16 Fe3 69.6(9)
C20 C16 H16 127.2
C17 C16 H16 127.2
Fe3 C16 H16 125.0
C18 C17 C16 110.5(14)
C18 C17 Fe3 71.3(9)
C16 C17 Fe3 69.8(9)
C18 C17 H17 124.7
C16 C17 H17 124.7
Fe3 C17 H17 125.8
C17 C18 C19 104.9(14)
C17 C18 Fe3 69.3(9)
C19 C18 Fe3 69.1(8)
C17 C18 H18 127.5
C19 C18 H18 127.5
Fe3 C18 H18 125.6
C20 C19 C18 109.9(13)
C20 C19 Fe3 70.0(8)
C18 C19 Fe3 70.8(8)
C20 C19 H19 125.0
C18 C19 H19 125.0
Fe3 C19 H19 125.7
C19 C20 C16 109.0(15)
C19 C20 Fe3 70.7(8)
C16 C20 Fe3 70.5(9)
C19 C20 H20 125.5
C16 C20 H20 125.5
Fe3 C20 H20 124.9
O5 C21 Fe3 176.2(13)
O6 C22 Fe3 173.3(16)
O7 C23 Fe3 178.3(16)
C28 C24 C25 111(3)
C28 C24 Fe4 76.4(15)
C25 C24 Fe4 73.3(16)
C28 C24 H24 124.6
C25 C24 H24 124.6
Fe4 C24 H24 117.3
C24 C25 C26 106(2)
C24 C25 Fe4 70.2(15)
C26 C25 Fe4 69.6(12)
C24 C25 C28 33.9(14)
C26 C25 C28 71.9(15)
Fe4 C25 C28 61.4(9)
C24 C25 H25 127.2
C26 C25 H25 127.2
Fe4 C25 H25 124.6
C28 C25 H25 160.6
C27 C26 C25 105(2)
C27 C26 Fe4 69.8(12)
C25 C26 Fe4 70.2(13)
C27 C26 H26 127.7
C25 C26 H26 127.7
Fe4 C26 H26 124.0
C28 C27 C26 104(2)
C28 C27 Fe4 74.7(14)
C26 C27 Fe4 70.5(12)
C28 C27 H27 127.9
C26 C27 H27 127.9
Fe4 C27 H27 119.1
C24 C28 C27 114(2)
C24 C28 C25 35.3(17)
C27 C28 C25 79.0(18)
C24 C28 Fe4 68.8(14)
C27 C28 Fe4 69.3(13)
C25 C28 Fe4 59.1(9)
C24 C28 H28 123.2
C27 C28 H28 123.2
C25 C28 H28 156.9
Fe4 C28 H28 130.8
O8 C29 Fe4 174.3(14)
O9 C30 Fe4 175.4(15)
O10 C31 Fe4 177.3(15)
C7 Fe1 C8 97.0(7)
C7 Fe1 C2 95.3(7)
C8 Fe1 C2 159.7(7)
C7 Fe1 C4 162.0(7)
C8 Fe1 C4 99.6(7)
C2 Fe1 C4 66.8(7)
C7 Fe1 C5 134.3(8)
C8 Fe1 C5 94.7(7)
C2 Fe1 C5 65.3(7)
C4 Fe1 C5 37.4(7)
C7 Fe1 C3 124.7(9)
C8 Fe1 C3 136.8(9)
C2 Fe1 C3 39.0(8)
C4 Fe1 C3 41.3(8)
C5 Fe1 C3 65.4(8)
C7 Fe1 C1 100.3(7)
C8 Fe1 C1 122.6(7)
C2 Fe1 C1 38.8(7)
C4 Fe1 C1 64.7(6)
C5 Fe1 C1 38.7(7)
C3 Fe1 C1 65.0(7)
C7 Fe1 Ga1 85.2(5)
C8 Fe1 Ga1 88.5(5)
C2 Fe1 Ga1 108.5(5)
C4 Fe1 Ga1 102.0(5)
C5 Fe1 Ga1 139.3(6)
C3 Fe1 Ga1 84.9(5)
C1 Fe1 Ga1 146.9(5)
C14 Fe2 C15 95.9(7)
C14 Fe2 C11 127.0(7)
C15 Fe2 C11 97.3(7)
C14 Fe2 C12 163.1(7)
C15 Fe2 C12 98.1(7)
C11 Fe2 C12 41.5(7)
C14 Fe2 C10 97.9(7)
C15 Fe2 C10 127.1(7)
C11 Fe2 C10 36.9(6)
C12 Fe2 C10 66.0(7)
C14 Fe2 C9 98.2(7)
C15 Fe2 C9 163.0(7)
C11 Fe2 C9 66.5(6)
C12 Fe2 C9 66.6(7)
C10 Fe2 C9 41.3(6)
C14 Fe2 C13 130.4(8)
C15 Fe2 C13 131.8(7)
C11 Fe2 C13 67.6(6)
C12 Fe2 C13 40.0(7)
C10 Fe2 C13 66.6(6)
C9 Fe2 C13 38.7(7)
C14 Fe2 Ga2 87.1(5)
C15 Fe2 Ga2 83.8(5)
C11 Fe2 Ga2 145.2(5)
C12 Fe2 Ga2 103.8(6)
C10 Fe2 Ga2 147.6(5)
C9 Fe2 Ga2 106.3(4)
C13 Fe2 Ga2 85.7(4)
C22 Fe3 C21 96.0(7)
C22 Fe3 C23 94.3(8)
C21 Fe3 C23 97.6(6)
C22 Fe3 C20 141.7(7)
C21 Fe3 C20 122.2(7)
C23 Fe3 C20 85.1(7)
C22 Fe3 C17 88.1(6)
C21 Fe3 C17 127.6(7)
C23 Fe3 C17 134.3(7)
C20 Fe3 C17 66.4(6)
C22 Fe3 C16 102.5(7)
C21 Fe3 C16 156.8(6)
C23 Fe3 C16 94.8(7)
C20 Fe3 C16 39.7(6)
C17 Fe3 C16 40.7(7)
C22 Fe3 C19 150.6(7)
C21 Fe3 C19 90.4(6)
C23 Fe3 C19 113.3(7)
C20 Fe3 C19 39.3(6)
C17 Fe3 C19 65.6(6)
C16 Fe3 C19 66.6(6)
C22 Fe3 C18 110.8(7)
C21 Fe3 C18 92.3(6)
C23 Fe3 C18 151.9(7)
C20 Fe3 C18 67.4(6)
C17 Fe3 C18 39.3(6)
C16 Fe3 C18 68.2(6)
C19 Fe3 C18 40.1(6)
C29 Fe4 C31 95.2(7)
C29 Fe4 C30 94.0(6)
C31 Fe4 C30 94.6(8)
C29 Fe4 C24 89.2(8)
C31 Fe4 C24 125.8(14)
C30 Fe4 C24 139.0(14)
C29 Fe4 C27 147.7(13)
C31 Fe4 C27 90.0(8)
C30 Fe4 C27 117.4(13)
C24 Fe4 C27 62.5(10)
C29 Fe4 C26 141.3(11)
C31 Fe4 C26 122.8(12)
C30 Fe4 C26 90.6(9)
C24 Fe4 C26 63.6(10)
C27 Fe4 C26 39.7(10)
C29 Fe4 C25 101.7(11)
C31 Fe4 C25 154.2(8)
C30 Fe4 C25 103.4(13)
C24 Fe4 C25 36.5(11)
C27 Fe4 C25 65.5(8)
C26 Fe4 C25 40.2(11)
C29 Fe4 C28 111.7(10)
C31 Fe4 C28 96.2(10)
C30 Fe4 C28 151.0(8)
C24 Fe4 C28 34.7(10)
C27 Fe4 C28 36.0(11)
C26 Fe4 C28 61.0(9)
C25 Fe4 C28 59.5(10)
Fe1 Ga1 Br1 117.31(9)
Fe1 Ga1 Br2 116.55(9)
Br1 Ga1 Br2 101.95(8)
Fe1 Ga1 I1 114.54(8)
Br1 Ga1 I1 101.60(7)
Br2 Ga1 I1 102.63(7)
Fe2 Ga2 Br3 112.76(9)
Fe2 Ga2 Br4 116.26(8)
Br3 Ga2 Br4 102.19(7)
Fe2 Ga2 I2 116.90(8)
Br3 Ga2 I2 103.56(7)
Br4 Ga2 I2 103.33(7)

loop_
_geom_bond_atom_site_label_1
_geom_bond_atom_site_label_2
_geom_bond_distance
C1 C2 1.39(2)
C1 C5 1.39(3)
C1 Fe1 2.097(16)
C1 H1 0.9500
C2 C3 1.39(3)
C2 Fe1 2.073(15)
C2 H2 0.9500
C3 C4 1.47(3)
C3 Fe1 2.095(18)
C3 H3 0.9500
C4 C5 1.34(2)
C4 Fe1 2.074(16)
C4 H4 0.9500
C5 Fe1 2.087(16)
C5 H5 0.9500
C7 O1 1.171(18)
C7 Fe1 1.700(17)
C8 O2 1.115(17)
C8 Fe1 1.795(16)
C9 C13 1.40(2)
C9 C10 1.49(2)
C9 Fe2 2.113(14)
C9 H9 0.9500
C10 C11 1.33(2)
C10 Fe2 2.101(14)
C10 H10 0.9500
C11 C12 1.48(3)
C11 Fe2 2.094(15)
C11 H11 0.9500
C12 C13 1.44(3)
C12 Fe2 2.096(16)
C12 H12 0.9500
C13 Fe2 2.122(14)
C13 H13 0.9500
C14 O3 1.151(18)
C14 Fe2 1.769(18)
C15 O4 1.134(17)
C15 Fe2 1.772(16)
C16 C20 1.42(2)
C16 C17 1.45(2)
C16 Fe3 2.091(15)
C16 H16 0.9500
C17 C18 1.42(2)
C17 Fe3 2.088(16)
C17 H17 0.9500
C18 C19 1.44(2)
C18 Fe3 2.115(13)
C18 H18 0.9500
C19 C20 1.40(2)
C19 Fe3 2.092(13)
C19 H19 0.9500
C20 Fe3 2.083(15)
C20 H20 0.9500
C21 O5 1.128(18)
C21 Fe3 1.819(17)
C22 O6 1.175(19)
C22 Fe3 1.791(17)
C23 O7 1.108(19)
C23 Fe3 1.864(19)
C24 C28 1.22(4)
C24 C25 1.26(4)
C24 Fe4 1.99(2)
C24 H24 0.9500
C25 C26 1.39(4)
C25 Fe4 2.02(2)
C25 C28 2.03(3)
C25 H25 0.9500
C26 C27 1.37(4)
C26 Fe4 2.018(19)
C26 H26 0.9500
C27 C28 1.26(4)
C27 Fe4 2.010(17)
C27 H27 0.9500
C28 Fe4 2.07(2)
C28 H28 0.9500
C29 O8 1.179(19)
C29 Fe4 1.789(17)
C30 O9 1.128(19)
C30 Fe4 1.823(18)
C31 O10 1.116(18)
C31 Fe4 1.816(17)
Fe1 Ga1 2.352(2)
Fe2 Ga2 2.354(2)
Ga1 Br1 2.447(2)
Ga1 Br2 2.491(2)
Ga1 I1 2.5880(19)
Ga2 Br3 2.450(2)
Ga2 Br4 2.5358(19)
Ga2 I2 2.5512(19)

loop_
_geom_torsion_atom_site_label_1
_geom_torsion_atom_site_label_2
_geom_torsion_atom_site_label_3
_geom_torsion_atom_site_label_4
_geom_torsion
C5 C1 C2 C3 -2.2(19)
Fe1 C1 C2 C3 -62.1(11)
C5 C1 C2 Fe1 59.9(12)
C1 C2 C3 C4 2.9(18)
Fe1 C2 C3 C4 -59.4(11)
C1 C2 C3 Fe1 62.3(11)
C2 C3 C4 C5 -2.6(18)
Fe1 C3 C4 C5 -62.7(12)
C2 C3 C4 Fe1 60.1(11)
C3 C4 C5 C1 1(2)
Fe1 C4 C5 C1 -60.3(13)
C3 C4 C5 Fe1 61.6(11)
C2 C1 C5 C4 1(2)
Fe1 C1 C5 C4 60.1(13)
C2 C1 C5 Fe1 -59.6(11)
C13 C9 C10 C11 -1.2(16)
Fe2 C9 C10 C11 60.1(11)
C13 C9 C10 Fe2 -61.3(9)
C9 C10 C11 C12 0.6(17)
Fe2 C10 C11 C12 59.8(10)
C9 C10 C11 Fe2 -59.2(10)
C10 C11 C12 C13 0.1(17)
Fe2 C11 C12 C13 61.6(10)
C10 C11 C12 Fe2 -61.4(11)
C10 C9 C13 C12 1.2(16)
Fe2 C9 C13 C12 -58.7(10)
C10 C9 C13 Fe2 59.9(9)
C11 C12 C13 C9 -0.9(16)
Fe2 C12 C13 C9 59.5(10)
C11 C12 C13 Fe2 -60.4(10)
C20 C16 C17 C18 1.1(18)
Fe3 C16 C17 C18 -59.8(11)
C20 C16 C17 Fe3 61.0(10)
C16 C17 C18 C19 -1.4(17)
Fe3 C17 C18 C19 -60.3(9)
C16 C17 C18 Fe3 58.9(11)
C17 C18 C19 C20 1.2(17)
Fe3 C18 C19 C20 -59.3(11)
C17 C18 C19 Fe3 60.5(10)
C18 C19 C20 C16 -0.5(18)
Fe3 C19 C20 C16 -60.3(11)
C18 C19 C20 Fe3 59.7(10)
C17 C16 C20 C19 -0.4(17)
Fe3 C16 C20 C19 60.4(11)
C17 C16 C20 Fe3 -60.8(10)
C28 C24 C25 C26 -7(3)
Fe4 C24 C25 C26 61.0(15)
C28 C24 C25 Fe4 -67.9(19)
Fe4 C24 C25 C28 67.9(19)
C24 C25 C26 C27 0(2)
Fe4 C25 C26 C27 61.8(14)
C28 C25 C26 C27 -3.6(15)
C24 C25 C26 Fe4 -61.4(17)
C28 C25 C26 Fe4 -65.4(8)
C25 C26 C27 C28 6(2)
Fe4 C26 C27 C28 67.8(15)
C25 C26 C27 Fe4 -62.0(14)
C25 C24 C28 C27 12(3)
Fe4 C24 C28 C27 -54.3(19)
Fe4 C24 C28 C25 -66.0(19)
C25 C24 C28 Fe4 66.0(19)
C26 C27 C28 C24 -11(3)
Fe4 C27 C28 C24 54(2)
C26 C27 C28 C25 -3.9(16)
Fe4 C27 C28 C25 60.9(8)
C26 C27 C28 Fe4 -64.7(14)
C26 C25 C28 C24 173(3)
Fe4 C25 C28 C24 97(2)
C24 C25 C28 C27 -169(3)
C26 C25 C28 C27 3.9(16)
Fe4 C25 C28 C27 -72.3(13)
C24 C25 C28 Fe4 -97(2)
C26 C25 C28 Fe4 76.2(13)
O1 C7 Fe1 C8 -75(100)
O1 C7 Fe1 C2 121(100)
O1 C7 Fe1 C4 128(100)
O1 C7 Fe1 C5 -178(100)
O1 C7 Fe1 C3 94(100)
O1 C7 Fe1 C1 160(100)
O1 C7 Fe1 Ga1 13(100)
O2 C8 Fe1 C7 -3(29)
O2 C8 Fe1 C2 124(29)
O2 C8 Fe1 C4 170(29)
O2 C8 Fe1 C5 133(29)
O2 C8 Fe1 C3 -169(29)
O2 C8 Fe1 C1 104(29)
O2 C8 Fe1 Ga1 -88(29)
C1 C2 Fe1 C7 99.8(11)
C3 C2 Fe1 C7 -142.5(12)
C1 C2 Fe1 C8 -28(3)
C3 C2 Fe1 C8 90(2)
C1 C2 Fe1 C4 -78.0(11)
C3 C2 Fe1 C4 39.7(11)
C1 C2 Fe1 C5 -37.0(10)
C3 C2 Fe1 C5 80.8(13)
C1 C2 Fe1 C3 -117.7(16)
C3 C2 Fe1 C1 117.7(16)
C1 C2 Fe1 Ga1 -173.5(9)
C3 C2 Fe1 Ga1 -55.8(12)
C5 C4 Fe1 C7 72(3)
C3 C4 Fe1 C7 -44(3)
C5 C4 Fe1 C8 -85.1(12)
C3 C4 Fe1 C8 158.2(10)
C5 C4 Fe1 C2 79.2(12)
C3 C4 Fe1 C2 -37.5(10)
C3 C4 Fe1 C5 -116.7(15)
C5 C4 Fe1 C3 116.7(15)
C5 C4 Fe1 C1 36.6(12)
C3 C4 Fe1 C1 -80.2(11)
C5 C4 Fe1 Ga1 -175.6(11)
C3 C4 Fe1 Ga1 67.7(10)
C4 C5 Fe1 C7 -155.7(12)
C1 C5 Fe1 C7 -35.2(15)
C4 C5 Fe1 C8 99.7(12)
C1 C5 Fe1 C8 -139.8(11)
C4 C5 Fe1 C2 -83.5(12)
C1 C5 Fe1 C2 37.0(11)
C1 C5 Fe1 C4 120.5(16)
C4 C5 Fe1 C3 -40.4(11)
C1 C5 Fe1 C3 80.1(12)
C4 C5 Fe1 C1 -120.5(16)
C4 C5 Fe1 Ga1 6.6(16)
C1 C5 Fe1 Ga1 127.2(11)
C2 C3 Fe1 C7 47.5(14)
C4 C3 Fe1 C7 164.8(10)
C2 C3 Fe1 C8 -149.6(11)
C4 C3 Fe1 C8 -32.4(14)
C4 C3 Fe1 C2 117.2(15)
C2 C3 Fe1 C4 -117.2(15)
C2 C3 Fe1 C5 -80.5(12)
C4 C3 Fe1 C5 36.7(10)
C2 C3 Fe1 C1 -37.7(10)
C4 C3 Fe1 C1 79.5(10)
C2 C3 Fe1 Ga1 128.1(11)
C4 C3 Fe1 Ga1 -114.7(9)
C2 C1 Fe1 C7 -85.7(11)
C5 C1 Fe1 C7 155.2(11)
C2 C1 Fe1 C8 169.0(11)
C5 C1 Fe1 C8 49.9(13)
C5 C1 Fe1 C2 -119.1(16)
C2 C1 Fe1 C4 83.8(12)
C5 C1 Fe1 C4 -35.4(11)
C2 C1 Fe1 C5 119.1(16)
C2 C1 Fe1 C3 37.9(12)
C5 C1 Fe1 C3 -81.2(13)
C2 C1 Fe1 Ga1 11.3(15)
C5 C1 Fe1 Ga1 -107.8(12)
O3 C14 Fe2 C15 32(43)
O3 C14 Fe2 C11 -71(43)
O3 C14 Fe2 C12 -113(42)
O3 C14 Fe2 C10 -96(43)
O3 C14 Fe2 C9 -138(43)
O3 C14 Fe2 C13 -162(43)
O3 C14 Fe2 Ga2 116(43)
O4 C15 Fe2 C14 149(38)
O4 C15 Fe2 C11 -82(38)
O4 C15 Fe2 C12 -40(38)
O4 C15 Fe2 C10 -106(38)
O4 C15 Fe2 C9 -65(38)
O4 C15 Fe2 C13 -16(38)
O4 C15 Fe2 Ga2 63(38)
C10 C11 Fe2 C14 -44.1(14)
C12 C11 Fe2 C14 -163.0(11)
C10 C11 Fe2 C15 -147.2(11)
C12 C11 Fe2 C15 93.9(11)
C10 C11 Fe2 C12 118.8(15)
C12 C11 Fe2 C10 -118.8(15)
C10 C11 Fe2 C9 38.2(10)
C12 C11 Fe2 C9 -80.6(11)
C10 C11 Fe2 C13 80.5(11)
C12 C11 Fe2 C13 -38.4(10)
C10 C11 Fe2 Ga2 123.1(10)
C12 C11 Fe2 Ga2 4.3(15)
C13 C12 Fe2 C14 -63(3)
C11 C12 Fe2 C14 54(3)
C13 C12 Fe2 C15 151.2(10)
C11 C12 Fe2 C15 -92.0(11)
C13 C12 Fe2 C11 -116.8(15)
C13 C12 Fe2 C10 -81.7(10)
C11 C12 Fe2 C10 35.2(10)
C13 C12 Fe2 C9 -36.3(9)
C11 C12 Fe2 C9 80.5(10)
C11 C12 Fe2 C13 116.8(15)
C13 C12 Fe2 Ga2 65.7(10)
C11 C12 Fe2 Ga2 -177.5(9)
C11 C10 Fe2 C14 145.9(11)
C9 C10 Fe2 C14 -93.5(11)
C11 C10 Fe2 C15 42.3(13)
C9 C10 Fe2 C15 163.0(10)
C9 C10 Fe2 C11 120.7(15)
C11 C10 Fe2 C12 -39.4(11)
C9 C10 Fe2 C12 81.2(11)
C11 C10 Fe2 C9 -120.7(15)
C11 C10 Fe2 C13 -83.3(12)
C9 C10 Fe2 C13 37.3(10)
C11 C10 Fe2 Ga2 -117.1(11)
C9 C10 Fe2 Ga2 3.6(15)
C13 C9 Fe2 C14 -150.1(11)
C10 C9 Fe2 C14 92.6(11)
C13 C9 Fe2 C15 64(2)
C10 C9 Fe2 C15 -53(3)
C13 C9 Fe2 C11 83.0(11)
C10 C9 Fe2 C11 -34.3(10)
C13 C9 Fe2 C12 37.5(10)
C10 C9 Fe2 C12 -79.7(11)
C13 C9 Fe2 C10 117.2(14)
C10 C9 Fe2 C13 -117.2(14)
C13 C9 Fe2 Ga2 -60.7(10)
C10 C9 Fe2 Ga2 -178.0(8)
C9 C13 Fe2 C14 40.4(13)
C12 C13 Fe2 C14 160.0(11)
C9 C13 Fe2 C15 -159.4(10)
C12 C13 Fe2 C15 -39.7(13)
C9 C13 Fe2 C11 -79.9(10)
C12 C13 Fe2 C11 39.8(11)
C9 C13 Fe2 C12 -119.7(14)
C9 C13 Fe2 C10 -39.7(10)
C12 C13 Fe2 C10 79.9(11)
C12 C13 Fe2 C9 119.7(14)
C9 C13 Fe2 Ga2 122.9(9)
C12 C13 Fe2 Ga2 -117.4(10)
O6 C22 Fe3 C21 -87(13)
O6 C22 Fe3 C23 175(13)
O6 C22 Fe3 C20 88(13)
O6 C22 Fe3 C17 41(13)
O6 C22 Fe3 C16 79(13)
O6 C22 Fe3 C19 15(14)
O6 C22 Fe3 C18 8(14)
O5 C21 Fe3 C22 104(21)
O5 C21 Fe3 C23 -161(21)
O5 C21 Fe3 C20 -72(21)
O5 C21 Fe3 C17 12(21)
O5 C21 Fe3 C16 -39(22)
O5 C21 Fe3 C19 -47(21)
O5 C21 Fe3 C18 -7(21)
O7 C23 Fe3 C22 100(61)
O7 C23 Fe3 C21 4(61)
O7 C23 Fe3 C20 -118(61)
O7 C23 Fe3 C17 -168(60)
O7 C23 Fe3 C16 -157(61)
O7 C23 Fe3 C19 -90(61)
O7 C23 Fe3 C18 -106(61)
C19 C20 Fe3 C22 -132.2(13)
C16 C20 Fe3 C22 -12.8(16)
C19 C20 Fe3 C21 41.0(12)
C16 C20 Fe3 C21 160.4(10)
C19 C20 Fe3 C23 137.0(11)
C16 C20 Fe3 C23 -103.6(11)
C19 C20 Fe3 C17 -79.8(11)
C16 C20 Fe3 C17 39.7(10)
C19 C20 Fe3 C16 -119.4(14)
C16 C20 Fe3 C19 119.4(14)
C19 C20 Fe3 C18 -36.8(9)
C16 C20 Fe3 C18 82.6(10)
C18 C17 Fe3 C22 -126.9(11)
C16 C17 Fe3 C22 111.8(10)
C18 C17 Fe3 C21 -30.8(13)
C16 C17 Fe3 C21 -152.1(9)
C18 C17 Fe3 C23 138.9(11)
C16 C17 Fe3 C23 17.6(13)
C18 C17 Fe3 C20 82.6(10)
C16 C17 Fe3 C20 -38.7(9)
C18 C17 Fe3 C16 121.3(13)
C18 C17 Fe3 C19 39.4(9)
C16 C17 Fe3 C19 -81.8(9)
C16 C17 Fe3 C18 -121.3(13)
C20 C16 Fe3 C22 171.9(10)
C17 C16 Fe3 C22 -71.9(10)
C20 C16 Fe3 C21 -46(2)
C17 C16 Fe3 C21 70(2)
C20 C16 Fe3 C23 76.4(11)
C17 C16 Fe3 C23 -167.4(9)
C17 C16 Fe3 C20 116.2(12)
C20 C16 Fe3 C17 -116.2(12)
C20 C16 Fe3 C19 -36.9(10)
C17 C16 Fe3 C19 79.3(9)
C20 C16 Fe3 C18 -80.5(10)
C17 C16 Fe3 C18 35.7(8)
C20 C19 Fe3 C22 110.7(16)
C18 C19 Fe3 C22 -10.0(18)
C20 C19 Fe3 C21 -146.2(10)
C18 C19 Fe3 C21 93.1(9)
C20 C19 Fe3 C23 -47.7(11)
C18 C19 Fe3 C23 -168.4(9)
C18 C19 Fe3 C20 -120.7(13)
C20 C19 Fe3 C17 82.0(11)
C18 C19 Fe3 C17 -38.7(9)
C20 C19 Fe3 C16 37.3(10)
C18 C19 Fe3 C16 -83.4(10)
C20 C19 Fe3 C18 120.7(13)
C17 C18 Fe3 C22 58.8(11)
C19 C18 Fe3 C22 174.8(9)
C17 C18 Fe3 C21 156.0(10)
C19 C18 Fe3 C21 -88.0(9)
C17 C18 Fe3 C23 -93.0(16)
C19 C18 Fe3 C23 23.0(17)
C17 C18 Fe3 C20 -79.9(10)
C19 C18 Fe3 C20 36.1(9)
C19 C18 Fe3 C17 116.0(13)
C17 C18 Fe3 C16 -36.9(10)
C19 C18 Fe3 C16 79.1(10)
C17 C18 Fe3 C19 -116.0(13)
O8 C29 Fe4 C31 -162(13)
O8 C29 Fe4 C30 103(13)
O8 C29 Fe4 C24 -36(13)
O8 C29 Fe4 C27 -64(13)
O8 C29 Fe4 C26 7(14)
O8 C29 Fe4 C25 -1(13)
O8 C29 Fe4 C28 -63(13)
O10 C31 Fe4 C29 122(36)
O10 C31 Fe4 C30 -143(36)
O10 C31 Fe4 C24 30(36)
O10 C31 Fe4 C27 -26(36)
O10 C31 Fe4 C26 -50(36)
O10 C31 Fe4 C25 -9(37)
O10 C31 Fe4 C28 10(36)
O9 C30 Fe4 C29 -155(20)
O9 C30 Fe4 C31 110(20)
O9 C30 Fe4 C24 -62(20)
O9 C30 Fe4 C27 17(20)
O9 C30 Fe4 C26 -13(20)
O9 C30 Fe4 C25 -52(20)
O9 C30 Fe4 C28 -2(21)
C28 C24 Fe4 C29 -132(2)
C25 C24 Fe4 C29 111(2)
C28 C24 Fe4 C31 -36(2)
C25 C24 Fe4 C31 -153.1(18)
C28 C24 Fe4 C30 133(2)
C25 C24 Fe4 C30 16(3)
C28 C24 Fe4 C27 31.8(16)
C25 C24 Fe4 C27 -85.2(19)
C28 C24 Fe4 C26 76.5(18)
C25 C24 Fe4 C26 -40.4(16)
C28 C24 Fe4 C25 117(2)
C25 C24 Fe4 C28 -117(2)
C28 C27 Fe4 C29 1(3)
C26 C27 Fe4 C29 112(3)
C28 C27 Fe4 C31 101(2)
C26 C27 Fe4 C31 -147.9(19)
C28 C27 Fe4 C30 -164.2(19)
C26 C27 Fe4 C30 -53(2)
C28 C27 Fe4 C24 -30.7(17)
C26 C27 Fe4 C24 80.8(18)
C28 C27 Fe4 C26 -112(2)
C28 C27 Fe4 C25 -71.3(18)
C26 C27 Fe4 C25 40.2(17)
C26 C27 Fe4 C28 112(2)
C27 C26 Fe4 C29 -128(2)
C25 C26 Fe4 C29 -13(3)
C27 C26 Fe4 C31 39(2)
C25 C26 Fe4 C31 153.8(19)
C27 C26 Fe4 C30 135(2)
C25 C26 Fe4 C30 -110(2)
C27 C26 Fe4 C24 -78.0(18)
C25 C26 Fe4 C24 36.6(15)
C25 C26 Fe4 C27 115(2)
C27 C26 Fe4 C25 -115(2)
C27 C26 Fe4 C28 -38.7(15)
C25 C26 Fe4 C28 76.0(18)
C24 C25 Fe4 C29 -72.3(19)
C26 C25 Fe4 C29 171.6(17)
C28 C25 Fe4 C29 -108.5(13)
C24 C25 Fe4 C31 57(4)
C26 C25 Fe4 C31 -59(4)
C28 C25 Fe4 C31 21(4)
C24 C25 Fe4 C30 -169.4(19)
C26 C25 Fe4 C30 74.6(18)
C28 C25 Fe4 C30 154.5(14)
C26 C25 Fe4 C24 -116(2)
C28 C25 Fe4 C24 -36.1(15)
C24 C25 Fe4 C27 76.4(18)
C26 C25 Fe4 C27 -39.7(17)
C28 C25 Fe4 C27 40.3(12)
C24 C25 Fe4 C26 116(2)
C28 C25 Fe4 C26 79.9(15)
C24 C25 Fe4 C28 36.1(15)
C26 C25 Fe4 C28 -79.9(15)
C24 C28 Fe4 C29 53(2)
C27 C28 Fe4 C29 -179.5(17)
C25 C28 Fe4 C29 91.1(15)
C24 C28 Fe4 C31 151(2)
C27 C28 Fe4 C31 -81.4(19)
C25 C28 Fe4 C31 -170.8(16)
C24 C28 Fe4 C30 -98(3)
C27 C28 Fe4 C30 30(4)
C25 C28 Fe4 C30 -60(3)
C27 C28 Fe4 C24 127(3)
C25 C28 Fe4 C24 37.9(18)
C24 C28 Fe4 C27 -127(3)
C25 C28 Fe4 C27 -89.4(18)
C24 C28 Fe4 C26 -85(2)
C27 C28 Fe4 C26 42.8(16)
C25 C28 Fe4 C26 -46.6(14)
C24 C28 Fe4 C25 -37.9(18)
C27 C28 Fe4 C25 89.4(18)
C7 Fe1 Ga1 Br1 -63.8(5)
C8 Fe1 Ga1 Br1 33.4(5)
C2 Fe1 Ga1 Br1 -157.8(5)
C4 Fe1 Ga1 Br1 132.9(5)
C5 Fe1 Ga1 Br1 128.8(8)
C3 Fe1 Ga1 Br1 170.7(7)
C1 Fe1 Ga1 Br1 -165.3(9)
C7 Fe1 Ga1 Br2 175.0(5)
C8 Fe1 Ga1 Br2 -87.8(5)
C2 Fe1 Ga1 Br2 81.0(5)
C4 Fe1 Ga1 Br2 11.7(6)
C5 Fe1 Ga1 Br2 7.6(9)
C3 Fe1 Ga1 Br2 49.5(7)
C1 Fe1 Ga1 Br2 73.5(9)
C7 Fe1 Ga1 I1 55.2(5)
C8 Fe1 Ga1 I1 152.4(5)
C2 Fe1 Ga1 I1 -38.8(5)
C4 Fe1 Ga1 I1 -108.1(5)
C5 Fe1 Ga1 I1 -112.2(8)
C3 Fe1 Ga1 I1 -70.3(7)
C1 Fe1 Ga1 I1 -46.3(9)
C14 Fe2 Ga2 Br3 -160.4(5)
C15 Fe2 Ga2 Br3 -64.2(5)
C11 Fe2 Ga2 Br3 29.8(9)
C12 Fe2 Ga2 Br3 32.7(6)
C10 Fe2 Ga2 Br3 99.4(9)
C9 Fe2 Ga2 Br3 101.9(5)
C13 Fe2 Ga2 Br3 68.7(5)
C14 Fe2 Ga2 Br4 -42.9(5)
C15 Fe2 Ga2 Br4 53.4(5)
C11 Fe2 Ga2 Br4 147.3(9)
C12 Fe2 Ga2 Br4 150.2(6)
C10 Fe2 Ga2 Br4 -143.0(9)
C9 Fe2 Ga2 Br4 -140.6(5)
C13 Fe2 Ga2 Br4 -173.8(5)
C14 Fe2 Ga2 I2 79.7(5)
C15 Fe2 Ga2 I2 176.0(5)
C11 Fe2 Ga2 I2 -90.1(9)
C12 Fe2 Ga2 I2 -87.2(6)
C10 Fe2 Ga2 I2 -20.5(9)
C9 Fe2 Ga2 I2 -18.0(5)
C13 Fe2 Ga2 I2 -51.2(5)
